data_1503951
loop_
_publ_author_name
'Tian, Xia'
'Huters, Alexander D.'
'Douglas, Colin J.'
'Garg, Neil K.'

_publ_section_title
;
 Concise synthesis of the bicyclic scaffold of N-methylwelwitindolinone C
 isothiocyanate via an indolyne cyclization.
;
_journal_issue 11
_journal_name_full 'Organic letters'
_journal_page_first 2349
_journal_page_last 2351
_journal_paper_doi 10.1021/ol9007684
_journal_volume 11
_journal_year 2009
_chemical_formula_moiety 'C20 H25 N O2'
_chemical_formula_sum 'C20 H25 N O2'
_chemical_formula_weight 311.41
_chemical_name_systematic
;
 ?
;
_space_group_IT_number 14
_symmetry_cell_setting monoclinic
_symmetry_space_group_name_Hall '-P 2ybc'
_symmetry_space_group_name_H-M 'P 1 21/c 1'
_atom_sites_solution_hydrogens geom
_atom_sites_solution_primary direct
_atom_sites_solution_secondary difmap
_audit_creation_method SHELXL-97
_cell_angle_alpha 90.00
_cell_angle_beta 90.186(2)
_cell_angle_gamma 90.00
_cell_formula_units_Z 8
_cell_length_a 12.846(2)
_cell_length_b 17.476(3)
_cell_length_c 15.118(2)
_cell_measurement_reflns_used 7221
_cell_measurement_temperature 260(2)
_cell_measurement_theta_max 26.94
_cell_measurement_theta_min 3.94
_cell_volume 3393.9(9)
_computing_cell_refinement 'Bruker SMART'
_computing_data_collection 'Bruker SMART'
_computing_data_reduction 'Bruker SAINT'
_computing_molecular_graphics 'Bruker SHELXTL'
_computing_publication_material 'Bruker SHELXTL'
_computing_structure_refinement 'SHELXL-97 (Sheldrick, 1997)'
_computing_structure_solution 'SHELXS-97 (Sheldrick, 1990)'
_diffrn_ambient_temperature 260(2)
_diffrn_measured_fraction_theta_full 0.986
_diffrn_measured_fraction_theta_max 0.986
_diffrn_measurement_device_type 'CCD area detector'
_diffrn_measurement_method 'phi and omega scans'
_diffrn_radiation_monochromator graphite
_diffrn_radiation_source 'fine-focus sealed tube'
_diffrn_radiation_type MoK\a
_diffrn_radiation_wavelength 0.71073
_diffrn_reflns_av_R_equivalents 0.0543
_diffrn_reflns_av_sigmaI/netI 0.0512
_diffrn_reflns_limit_h_max 17
_diffrn_reflns_limit_h_min -17
_diffrn_reflns_limit_k_max 23
_diffrn_reflns_limit_k_min -23
_diffrn_reflns_limit_l_max 20
_diffrn_reflns_limit_l_min -20
_diffrn_reflns_number 41687
_diffrn_reflns_theta_full 28.26
_diffrn_reflns_theta_max 28.26
_diffrn_reflns_theta_min 3.75
_exptl_absorpt_coefficient_mu 0.078
_exptl_absorpt_correction_T_max 0.9923
_exptl_absorpt_correction_T_min 0.9648
_exptl_absorpt_correction_type multi-scan
_exptl_absorpt_process_details 'Sadabs (Bruker)'
_exptl_crystal_colour colorless
_exptl_crystal_density_diffrn 1.219
_exptl_crystal_density_method 'not measured'
_exptl_crystal_description block
_exptl_crystal_F_000 1344
_exptl_crystal_size_max 0.20
_exptl_crystal_size_mid 0.15
_exptl_crystal_size_min 0.10
_refine_diff_density_max 0.363
_refine_diff_density_min -0.171
_refine_diff_density_rms 0.038
_refine_ls_extinction_method none
_refine_ls_goodness_of_fit_ref 0.925
_refine_ls_hydrogen_treatment constr
_refine_ls_matrix_type full
_refine_ls_number_parameters 425
_refine_ls_number_reflns 8284
_refine_ls_number_restraints 0
_refine_ls_restrained_S_all 0.925
_refine_ls_R_factor_all 0.0906
_refine_ls_R_factor_gt 0.0516
_refine_ls_shift/su_max 0.000
_refine_ls_shift/su_mean 0.000
_refine_ls_structure_factor_coef Fsqd
_refine_ls_weighting_details 'calc w=1/[\s^2^(Fo^2^)+(0.0806P)^2^+0.0000P] where P=(Fo^2^+2Fc^2^)/3'
_refine_ls_weighting_scheme calc
_refine_ls_wR_factor_gt 0.1352
_refine_ls_wR_factor_ref 0.1488
_reflns_number_gt 4675
_reflns_number_total 8284
_reflns_threshold_expression >2sigma(I)
_cod_data_source_file ol9007684_si_002.cif
_cod_data_source_block neil209s
_cod_depositor_comments
;
The following automatic conversions were performed:

'_symmetry_cell_setting' value 'Monoclinic' changed to 'monoclinic'
according to /home/saulius/struct/CIF-dictionaries/cif_core.dic
dictionary named 'cif_core.dic' version 2.4.2 from 2011-04-26.

Automatic conversion script
Id: cif_fix_values 1715 2011-07-08 13:25:40Z adriana 
;
_cod_original_sg_symbol_H-M P2(1)/c
_cod_database_code 1503951

loop_
_symmetry_equiv_pos_as_xyz
'x, y, z'
'-x, y+1/2, -z+1/2'
'-x, -y, -z'
'x, -y-1/2, z-1/2'

loop_
_atom_site_label
_atom_site_type_symbol
_atom_site_fract_x
_atom_site_fract_y
_atom_site_fract_z
_atom_site_U_iso_or_equiv
_atom_site_adp_type
_atom_site_occupancy
_atom_site_symmetry_multiplicity
_atom_site_calc_flag
_atom_site_refinement_flags
O1 O 0.86815(12) 0.05381(8) 0.55967(11) 0.0771(4) Uani 1 1 d .
O2 O 1.23451(10) 0.29453(8) 0.55580(9) 0.0694(4) Uani 1 1 d .
N1 N 0.84007(11) 0.15140(9) 0.46157(10) 0.0536(4) Uani 1 1 d .
C1 C 0.93827(13) 0.24836(9) 0.52044(10) 0.0408(4) Uani 1 1 d .
C2 C 0.95217(12) 0.17989(9) 0.58037(11) 0.0419(4) Uani 1 1 d .
H2 H 0.9201 0.1921 0.6374 0.050 Uiso 1 1 calc R
C3 C 0.88439(14) 0.11891(10) 0.53493(13) 0.0528(5) Uani 1 1 d .
C4 C 0.86877(13) 0.22821(10) 0.45287(11) 0.0478(4) Uani 1 1 d .
C5 C 0.83728(15) 0.27841(13) 0.38772(12) 0.0596(5) Uani 1 1 d .
H5 H 0.7901 0.2638 0.3441 0.071 Uiso 1 1 calc R
C6 C 0.87865(17) 0.35137(13) 0.38998(13) 0.0654(6) Uani 1 1 d .
H6 H 0.8581 0.3871 0.3478 0.078 Uiso 1 1 calc R
C7 C 0.94961(16) 0.37180(11) 0.45371(12) 0.0584(5) Uani 1 1 d .
H7 H 0.9771 0.4210 0.4528 0.070 Uiso 1 1 calc R
C8 C 0.98238(13) 0.32109(9) 0.52038(11) 0.0451(4) Uani 1 1 d .
C9 C 1.06747(13) 0.34851(10) 0.58265(11) 0.0478(4) Uani 1 1 d .
H9 H 1.1007 0.3921 0.5534 0.057 Uiso 1 1 calc R
C10 C 1.03304(14) 0.37738(10) 0.67539(12) 0.0502(4) Uani 1 1 d .
C11 C 0.99959(13) 0.30966(10) 0.73192(11) 0.0472(4) Uani 1 1 d .
H11A H 0.9357 0.2887 0.7076 0.057 Uiso 1 1 calc R
H11B H 0.9845 0.3279 0.7911 0.057 Uiso 1 1 calc R
C12 C 1.08028(14) 0.24585(11) 0.73813(12) 0.0539(5) Uani 1 1 d .
H12A H 1.0484 0.2022 0.7670 0.065 Uiso 1 1 calc R
H12B H 1.1369 0.2632 0.7757 0.065 Uiso 1 1 calc R
C13 C 1.12651(13) 0.21890(10) 0.64919(12) 0.0492(4) Uani 1 1 d .
H13 H 1.1942 0.1964 0.6641 0.059 Uiso 1 1 calc R
C14 C 1.15071(13) 0.28738(10) 0.59169(11) 0.0491(4) Uani 1 1 d .
C15 C 1.06564(13) 0.15445(9) 0.59863(12) 0.0469(4) Uani 1 1 d .
C16 C 1.06732(17) 0.08236(11) 0.65651(15) 0.0690(6) Uani 1 1 d .
H16A H 1.0348 0.0409 0.6252 0.103 Uiso 1 1 calc R
H16B H 1.0302 0.0920 0.7104 0.103 Uiso 1 1 calc R
H16C H 1.1381 0.0690 0.6702 0.103 Uiso 1 1 calc R
C17 C 1.11992(15) 0.13613(12) 0.51141(14) 0.0623(5) Uani 1 1 d .
H17A H 1.1922 0.1258 0.5224 0.093 Uiso 1 1 calc R
H17B H 1.1137 0.1790 0.4721 0.093 Uiso 1 1 calc R
H17C H 1.0880 0.0920 0.4849 0.093 Uiso 1 1 calc R
C18 C 0.77129(16) 0.10993(13) 0.40120(15) 0.0716(6) Uani 1 1 d .
H18A H 0.7647 0.0578 0.4206 0.107 Uiso 1 1 calc R
H18B H 0.8000 0.1110 0.3427 0.107 Uiso 1 1 calc R
H18C H 0.7039 0.1337 0.4007 0.107 Uiso 1 1 calc R
C19 C 0.94130(17) 0.43305(11) 0.66664(14) 0.0652(5) Uani 1 1 d .
H19A H 0.8827 0.4069 0.6411 0.098 Uiso 1 1 calc R
H19B H 0.9608 0.4750 0.6293 0.098 Uiso 1 1 calc R
H19C H 0.9229 0.4521 0.7241 0.098 Uiso 1 1 calc R
C20 C 1.12642(18) 0.41917(13) 0.71785(15) 0.0738(6) Uani 1 1 d .
H20A H 1.1073 0.4374 0.7755 0.111 Uiso 1 1 calc R
H20B H 1.1461 0.4617 0.6814 0.111 Uiso 1 1 calc R
H20C H 1.1840 0.3844 0.7231 0.111 Uiso 1 1 calc R
O1A O 0.36829(12) 0.03971(8) 0.70694(11) 0.0782(4) Uani 1 1 d .
O2A O 0.74201(9) 0.26770(8) 0.69455(9) 0.0626(4) Uani 1 1 d .
N1A N 0.33573(11) 0.14371(8) 0.79410(10) 0.0511(4) Uani 1 1 d .
C1A C 0.44218(12) 0.23560(9) 0.73476(10) 0.0406(4) Uani 1 1 d .
C2A C 0.45081(13) 0.16513(9) 0.67602(11) 0.0453(4) Uani 1 1 d .
H2A H 0.4152 0.1772 0.6203 0.054 Uiso 1 1 calc R
C3A C 0.38248(14) 0.10690(11) 0.72537(13) 0.0536(5) Uani 1 1 d .
C4A C 0.36852(13) 0.22000(10) 0.80045(11) 0.0445(4) Uani 1 1 d .
C5A C 0.33656(14) 0.27312(11) 0.86214(11) 0.0520(4) Uani 1 1 d .
H5A H 0.2865 0.2615 0.9043 0.062 Uiso 1 1 calc R
C6A C 0.38267(15) 0.34463(11) 0.85825(12) 0.0565(5) Uani 1 1 d .
H6A H 0.3616 0.3825 0.8975 0.068 Uiso 1 1 calc R
C7A C 0.45903(15) 0.36068(11) 0.79750(12) 0.0526(4) Uani 1 1 d .
H7A H 0.4904 0.4086 0.7983 0.063 Uiso 1 1 calc R
C8A C 0.49120(12) 0.30678(9) 0.73412(10) 0.0416(4) Uani 1 1 d .
C9A C 0.57931(13) 0.33033(9) 0.67345(11) 0.0431(4) Uani 1 1 d .
H9A H 0.6172 0.3713 0.7038 0.052 Uiso 1 1 calc R
C10A C 0.54639(13) 0.36264(9) 0.58163(11) 0.0452(4) Uani 1 1 d .
C11A C 0.50185(13) 0.29769(10) 0.52570(11) 0.0481(4) Uani 1 1 d .
H11C H 0.4377 0.2799 0.5525 0.058 Uiso 1 1 calc R
H11D H 0.4850 0.3173 0.4674 0.058 Uiso 1 1 calc R
C12A C 0.57587(14) 0.23018(10) 0.51602(11) 0.0497(4) Uani 1 1 d .
H12C H 0.6320 0.2452 0.4770 0.060 Uiso 1 1 calc R
H12D H 0.5385 0.1887 0.4874 0.060 Uiso 1 1 calc R
C13A C 0.62387(13) 0.19952(10) 0.60220(11) 0.0459(4) Uani 1 1 d .
H13A H 0.6890 0.1747 0.5847 0.055 Uiso 1 1 calc R
C14A C 0.65576(13) 0.26537(10) 0.66073(11) 0.0440(4) Uani 1 1 d .
C15A C 0.56035(14) 0.13657(10) 0.65207(12) 0.0502(4) Uani 1 1 d .
C16A C 0.61901(16) 0.11414(12) 0.73747(15) 0.0701(6) Uani 1 1 d .
H16D H 0.6159 0.1557 0.7789 0.105 Uiso 1 1 calc R
H16E H 0.6904 0.1032 0.7237 0.105 Uiso 1 1 calc R
H16F H 0.5872 0.0696 0.7629 0.105 Uiso 1 1 calc R
C17A C 0.55508(19) 0.06656(11) 0.59111(16) 0.0742(6) Uani 1 1 d .
H17D H 0.5223 0.0249 0.6217 0.111 Uiso 1 1 calc R
H17E H 0.6243 0.0519 0.5742 0.111 Uiso 1 1 calc R
H17F H 0.5153 0.0790 0.5392 0.111 Uiso 1 1 calc R
C18A C 0.46447(16) 0.42535(11) 0.59208(14) 0.0627(5) Uani 1 1 d .
H18D H 0.4465 0.4455 0.5349 0.094 Uiso 1 1 calc R
H18E H 0.4919 0.4657 0.6285 0.094 Uiso 1 1 calc R
H18F H 0.4035 0.4043 0.6194 0.094 Uiso 1 1 calc R
C19A C 0.64330(15) 0.39690(11) 0.53747(13) 0.0572(5) Uani 1 1 d .
H19D H 0.6258 0.4137 0.4788 0.086 Uiso 1 1 calc R
H19E H 0.6969 0.3587 0.5344 0.086 Uiso 1 1 calc R
H19F H 0.6677 0.4396 0.5716 0.086 Uiso 1 1 calc R
C20A C 0.26431(15) 0.10683(12) 0.85549(14) 0.0639(5) Uani 1 1 d .
H20D H 0.2522 0.0550 0.8370 0.096 Uiso 1 1 calc R
H20E H 0.1995 0.1342 0.8562 0.096 Uiso 1 1 calc R
H20F H 0.2942 0.1069 0.9138 0.096 Uiso 1 1 calc R

loop_
_atom_site_aniso_label
_atom_site_aniso_U_11
_atom_site_aniso_U_22
_atom_site_aniso_U_33
_atom_site_aniso_U_23
_atom_site_aniso_U_13
_atom_site_aniso_U_12
O1 0.0788(10) 0.0449(8) 0.1077(12) -0.0002(8) -0.0007(9) -0.0126(7)
O2 0.0499(8) 0.0837(10) 0.0746(9) -0.0059(8) 0.0236(7) -0.0109(7)
N1 0.0498(9) 0.0567(9) 0.0543(9) -0.0157(8) 0.0020(7) 0.0007(7)
C1 0.0430(9) 0.0416(9) 0.0378(8) -0.0014(7) 0.0077(7) 0.0069(7)
C2 0.0433(9) 0.0382(8) 0.0443(9) 0.0002(7) 0.0077(7) 0.0015(7)
C3 0.0490(10) 0.0430(10) 0.0665(13) -0.0079(9) 0.0106(9) 0.0002(8)
C4 0.0469(10) 0.0524(10) 0.0440(10) -0.0093(8) 0.0071(8) 0.0071(8)
C5 0.0626(12) 0.0775(14) 0.0387(10) -0.0047(9) -0.0014(9) 0.0159(10)
C6 0.0812(14) 0.0716(14) 0.0435(11) 0.0139(10) 0.0057(10) 0.0189(11)
C7 0.0787(14) 0.0504(11) 0.0463(11) 0.0107(9) 0.0116(10) 0.0045(9)
C8 0.0518(10) 0.0434(9) 0.0400(9) 0.0030(7) 0.0115(8) 0.0023(8)
C9 0.0522(10) 0.0424(9) 0.0491(10) 0.0036(8) 0.0112(8) -0.0091(8)
C10 0.0541(10) 0.0460(10) 0.0505(10) -0.0069(8) 0.0089(8) -0.0069(8)
C11 0.0485(10) 0.0535(10) 0.0398(9) -0.0040(8) 0.0092(7) -0.0026(8)
C12 0.0528(10) 0.0623(12) 0.0466(10) 0.0047(9) -0.0001(8) 0.0003(9)
C13 0.0402(9) 0.0550(11) 0.0524(11) 0.0025(9) 0.0024(8) 0.0067(8)
C14 0.0434(10) 0.0583(11) 0.0455(10) -0.0076(8) 0.0086(8) -0.0077(8)
C15 0.0445(9) 0.0427(9) 0.0535(10) 0.0039(8) 0.0056(8) 0.0067(7)
C16 0.0724(14) 0.0517(11) 0.0828(15) 0.0145(10) -0.0012(11) 0.0134(10)
C17 0.0554(11) 0.0598(12) 0.0716(13) -0.0106(10) 0.0133(10) 0.0107(9)
C18 0.0600(12) 0.0808(15) 0.0739(14) -0.0368(12) 0.0009(11) -0.0070(11)
C19 0.0807(14) 0.0467(11) 0.0683(13) -0.0041(9) 0.0136(11) 0.0056(10)
C20 0.0778(15) 0.0709(14) 0.0727(14) -0.0164(11) 0.0072(11) -0.0267(11)
O1A 0.0795(10) 0.0518(8) 0.1036(12) -0.0048(8) 0.0163(9) -0.0177(7)
O2A 0.0432(7) 0.0818(10) 0.0629(8) 0.0063(7) -0.0104(6) -0.0029(6)
N1A 0.0492(8) 0.0510(9) 0.0533(9) 0.0093(7) 0.0048(7) -0.0056(7)
C1A 0.0400(8) 0.0427(9) 0.0390(9) 0.0031(7) -0.0011(7) 0.0025(7)
C2A 0.0457(9) 0.0420(9) 0.0483(10) 0.0011(8) 0.0001(8) -0.0010(7)
C3A 0.0485(10) 0.0470(11) 0.0653(12) 0.0036(9) -0.0001(9) -0.0047(8)
C4A 0.0420(9) 0.0495(10) 0.0421(9) 0.0086(8) -0.0016(7) 0.0007(8)
C5A 0.0504(10) 0.0655(12) 0.0401(10) 0.0060(9) 0.0085(8) 0.0068(9)
C6A 0.0662(12) 0.0600(12) 0.0433(10) -0.0067(9) 0.0068(9) 0.0087(10)
C7A 0.0634(12) 0.0486(10) 0.0458(10) -0.0058(8) 0.0040(9) 0.0003(9)
C8A 0.0444(9) 0.0434(9) 0.0372(9) -0.0003(7) -0.0025(7) 0.0004(7)
C9A 0.0453(9) 0.0420(9) 0.0420(9) -0.0041(7) -0.0021(7) -0.0055(7)
C10A 0.0489(10) 0.0416(9) 0.0452(10) 0.0053(7) 0.0037(8) 0.0019(7)
C11A 0.0487(10) 0.0532(10) 0.0425(10) 0.0071(8) -0.0048(8) -0.0008(8)
C12A 0.0551(10) 0.0509(10) 0.0430(10) -0.0056(8) 0.0025(8) -0.0032(8)
C13A 0.0412(9) 0.0456(9) 0.0509(10) 0.0010(8) 0.0076(8) 0.0052(7)
C14A 0.0397(9) 0.0537(10) 0.0387(9) 0.0089(8) -0.0001(7) -0.0020(7)
C15A 0.0497(10) 0.0411(9) 0.0598(11) 0.0047(8) 0.0085(8) 0.0038(8)
C16A 0.0576(12) 0.0679(13) 0.0848(15) 0.0318(12) -0.0020(11) 0.0065(10)
C17A 0.0856(16) 0.0443(11) 0.0930(17) -0.0110(11) 0.0242(13) 0.0001(10)
C18A 0.0707(13) 0.0512(11) 0.0664(13) 0.0118(9) 0.0087(10) 0.0124(9)
C19A 0.0595(12) 0.0526(11) 0.0595(12) 0.0077(9) 0.0069(9) -0.0077(9)
C20A 0.0571(12) 0.0692(13) 0.0655(13) 0.0243(10) 0.0095(10) -0.0070(10)

loop_
_atom_type_symbol
_atom_type_description
_atom_type_scat_dispersion_real
_atom_type_scat_dispersion_imag
_atom_type_scat_source
C C 0.0033 0.0016 'International Tables Vol C Tables 4.2.6.8 and 6.1.1.4'
H H 0.0000 0.0000 'International Tables Vol C Tables 4.2.6.8 and 6.1.1.4'
O O 0.0106 0.0060 'International Tables Vol C Tables 4.2.6.8 and 6.1.1.4'
N N 0.0061 0.0033 'International Tables Vol C Tables 4.2.6.8 and 6.1.1.4'

loop_
_geom_angle_atom_site_label_1
_geom_angle_atom_site_label_2
_geom_angle_atom_site_label_3
_geom_angle
C3 N1 C4 111.44(14)
C3 N1 C18 123.34(17)
C4 N1 C18 125.22(17)
C8 C1 C4 119.21(15)
C8 C1 C2 132.56(15)
C4 C1 C2 108.20(14)
C1 C2 C3 102.44(14)
C1 C2 C15 116.35(13)
C3 C2 C15 114.35(13)
C1 C2 H2 107.7
C3 C2 H2 107.7
C15 C2 H2 107.7
O1 C3 N1 124.49(17)
O1 C3 C2 127.51(18)
N1 C3 C2 107.95(15)
C5 C4 N1 126.95(17)
C5 C4 C1 123.12(17)
N1 C4 C1 109.91(15)
C4 C5 C6 117.23(18)
C4 C5 H5 121.4
C6 C5 H5 121.4
C7 C6 C5 120.81(18)
C7 C6 H6 119.6
C5 C6 H6 119.6
C6 C7 C8 122.44(19)
C6 C7 H7 118.8
C8 C7 H7 118.8
C1 C8 C7 117.09(16)
C1 C8 C9 125.47(15)
C7 C8 C9 117.32(16)
C14 C9 C8 109.84(14)
C14 C9 C10 110.46(14)
C8 C9 C10 117.07(14)
C14 C9 H9 106.3
C8 C9 H9 106.3
C10 C9 H9 106.3
C11 C10 C19 108.87(15)
C11 C10 C20 110.79(16)
C19 C10 C20 109.38(16)
C11 C10 C9 109.60(14)
C19 C10 C9 110.41(15)
C20 C10 C9 107.79(15)
C10 C11 C12 114.20(15)
C10 C11 H11A 108.7
C12 C11 H11A 108.7
C10 C11 H11B 108.7
C12 C11 H11B 108.7
H11A C11 H11B 107.6
C11 C12 C13 115.61(14)
C11 C12 H12A 108.4
C13 C12 H12A 108.4
C11 C12 H12B 108.4
C13 C12 H12B 108.4
H12A C12 H12B 107.4
C14 C13 C12 109.84(15)
C14 C13 C15 113.04(14)
C12 C13 C15 116.78(15)
C14 C13 H13 105.4
C12 C13 H13 105.4
C15 C13 H13 105.4
O2 C14 C13 121.53(17)
O2 C14 C9 120.87(17)
C13 C14 C9 117.57(14)
C17 C15 C16 108.34(15)
C17 C15 C2 109.79(14)
C16 C15 C2 110.44(15)
C17 C15 C13 110.05(15)
C16 C15 C13 107.80(15)
C2 C15 C13 110.38(13)
C15 C16 H16A 109.5
C15 C16 H16B 109.5
H16A C16 H16B 109.5
C15 C16 H16C 109.5
H16A C16 H16C 109.5
H16B C16 H16C 109.5
C15 C17 H17A 109.5
C15 C17 H17B 109.5
H17A C17 H17B 109.5
C15 C17 H17C 109.5
H17A C17 H17C 109.5
H17B C17 H17C 109.5
N1 C18 H18A 109.5
N1 C18 H18B 109.5
H18A C18 H18B 109.5
N1 C18 H18C 109.5
H18A C18 H18C 109.5
H18B C18 H18C 109.5
C10 C19 H19A 109.5
C10 C19 H19B 109.5
H19A C19 H19B 109.5
C10 C19 H19C 109.5
H19A C19 H19C 109.5
H19B C19 H19C 109.5
C10 C20 H20A 109.5
C10 C20 H20B 109.5
H20A C20 H20B 109.5
C10 C20 H20C 109.5
H20A C20 H20C 109.5
H20B C20 H20C 109.5
C3A N1A C4A 111.59(15)
C3A N1A C20A 123.82(16)
C4A N1A C20A 124.53(16)
C8A C1A C4A 118.99(15)
C8A C1A C2A 133.15(15)
C4A C1A C2A 107.86(14)
C1A C2A C15A 117.93(14)
C1A C2A C3A 102.10(14)
C15A C2A C3A 115.05(14)
C1A C2A H2A 107.0
C15A C2A H2A 107.0
C3A C2A H2A 107.0
O1A C3A N1A 124.20(17)
O1A C3A C2A 127.65(18)
N1A C3A C2A 108.12(15)
C5A C4A C1A 123.47(16)
C5A C4A N1A 126.62(16)
C1A C4A N1A 109.89(15)
C4A C5A C6A 116.78(17)
C4A C5A H5A 121.6
C6A C5A H5A 121.6
C7A C6A C5A 121.26(18)
C7A C6A H6A 119.4
C5A C6A H6A 119.4
C6A C7A C8A 122.01(18)
C6A C7A H7A 119.0
C8A C7A H7A 119.0
C1A C8A C7A 117.33(16)
C1A C8A C9A 125.77(15)
C7A C8A C9A 116.85(15)
C14A C9A C8A 111.04(13)
C14A C9A C10A 109.48(13)
C8A C9A C10A 115.92(13)
C14A C9A H9A 106.6
C8A C9A H9A 106.6
C10A C9A H9A 106.6
C11A C10A C18A 109.50(14)
C11A C10A C19A 110.61(15)
C18A C10A C19A 108.96(15)
C11A C10A C9A 108.95(13)
C18A C10A C9A 110.69(14)
C19A C10A C9A 108.12(14)
C12A C11A C10A 113.37(14)
C12A C11A H11C 108.9
C10A C11A H11C 108.9
C12A C11A H11D 108.9
C10A C11A H11D 108.9
H11C C11A H11D 107.7
C11A C12A C13A 115.97(14)
C11A C12A H12C 108.3
C13A C12A H12C 108.3
C11A C12A H12D 108.3
C13A C12A H12D 108.3
H12C C12A H12D 107.4
C14A C13A C12A 109.83(13)
C14A C13A C15A 113.26(14)
C12A C13A C15A 116.45(14)
C14A C13A H13A 105.4
C12A C13A H13A 105.4
C15A C13A H13A 105.4
O2A C14A C13A 121.10(16)
O2A C14A C9A 120.70(15)
C13A C14A C9A 118.15(13)
C17A C15A C2A 111.22(15)
C17A C15A C16A 108.70(16)
C2A C15A C16A 109.28(15)
C17A C15A C13A 107.07(15)
C2A C15A C13A 111.36(14)
C16A C15A C13A 109.13(15)
C15A C16A H16D 109.5
C15A C16A H16E 109.5
H16D C16A H16E 109.5
C15A C16A H16F 109.5
H16D C16A H16F 109.5
H16E C16A H16F 109.5
C15A C17A H17D 109.5
C15A C17A H17E 109.5
H17D C17A H17E 109.5
C15A C17A H17F 109.5
H17D C17A H17F 109.5
H17E C17A H17F 109.5
C10A C18A H18D 109.5
C10A C18A H18E 109.5
H18D C18A H18E 109.5
C10A C18A H18F 109.5
H18D C18A H18F 109.5
H18E C18A H18F 109.5
C10A C19A H19D 109.5
C10A C19A H19E 109.5
H19D C19A H19E 109.5
C10A C19A H19F 109.5
H19D C19A H19F 109.5
H19E C19A H19F 109.5
N1A C20A H20D 109.5
N1A C20A H20E 109.5
H20D C20A H20E 109.5
N1A C20A H20F 109.5
H20D C20A H20F 109.5
H20E C20A H20F 109.5

loop_
_geom_bond_atom_site_label_1
_geom_bond_atom_site_label_2
_geom_bond_distance
O1 C3 1.216(2)
O2 C14 1.213(2)
N1 C3 1.368(2)
N1 C4 1.398(2)
N1 C18 1.461(2)
C1 C8 1.392(2)
C1 C4 1.399(2)
C1 C2 1.511(2)
C2 C3 1.537(2)
C2 C15 1.548(2)
C2 H2 0.9800
C4 C5 1.379(3)
C5 C6 1.382(3)
C5 H5 0.9300
C6 C7 1.371(3)
C6 H6 0.9300
C7 C8 1.406(2)
C7 H7 0.9300
C8 C9 1.518(2)
C9 C14 1.517(3)
C9 C10 1.556(2)
C9 H9 0.9800
C10 C11 1.523(2)
C10 C19 1.533(3)
C10 C20 1.543(3)
C11 C12 1.525(2)
C11 H11A 0.9700
C11 H11B 0.9700
C12 C13 1.545(3)
C12 H12A 0.9700
C12 H12B 0.9700
C13 C14 1.512(3)
C13 C15 1.569(2)
C13 H13 0.9800
C15 C17 1.528(3)
C15 C16 1.534(3)
C16 H16A 0.9600
C16 H16B 0.9600
C16 H16C 0.9600
C17 H17A 0.9600
C17 H17B 0.9600
C17 H17C 0.9600
C18 H18A 0.9600
C18 H18B 0.9600
C18 H18C 0.9600
C19 H19A 0.9600
C19 H19B 0.9600
C19 H19C 0.9600
C20 H20A 0.9600
C20 H20B 0.9600
C20 H20C 0.9600
O1A C3A 1.220(2)
O2A C14A 1.2194(18)
N1A C3A 1.363(2)
N1A C4A 1.401(2)
N1A C20A 1.457(2)
C1A C8A 1.394(2)
C1A C4A 1.401(2)
C1A C2A 1.522(2)
C2A C15A 1.537(2)
C2A C3A 1.538(2)
C2A H2A 0.9800
C4A C5A 1.379(2)
C5A C6A 1.384(3)
C5A H5A 0.9300
C6A C7A 1.375(3)
C6A H6A 0.9300
C7A C8A 1.407(2)
C7A H7A 0.9300
C8A C9A 1.516(2)
C9A C14A 1.514(2)
C9A C10A 1.556(2)
C9A H9A 0.9800
C10A C11A 1.526(2)
C10A C18A 1.528(2)
C10A C19A 1.536(2)
C11A C12A 1.523(2)
C11A H11C 0.9700
C11A H11D 0.9700
C12A C13A 1.536(2)
C12A H12C 0.9700
C12A H12D 0.9700
C13A C14A 1.508(2)
C13A C15A 1.565(2)
C13A H13A 0.9800
C15A C17A 1.533(3)
C15A C16A 1.543(3)
C16A H16D 0.9600
C16A H16E 0.9600
C16A H16F 0.9600
C17A H17D 0.9600
C17A H17E 0.9600
C17A H17F 0.9600
C18A H18D 0.9600
C18A H18E 0.9600
C18A H18F 0.9600
C19A H19D 0.9600
C19A H19E 0.9600
C19A H19F 0.9600
C20A H20D 0.9600
C20A H20E 0.9600
C20A H20F 0.9600

loop_
_geom_torsion_atom_site_label_1
_geom_torsion_atom_site_label_2
_geom_torsion_atom_site_label_3
_geom_torsion_atom_site_label_4
_geom_torsion
C8 C1 C2 C3 -175.87(18)
C4 C1 C2 C3 1.95(17)
C8 C1 C2 C15 -50.4(2)
C4 C1 C2 C15 127.43(15)
C4 N1 C3 O1 176.51(18)
C18 N1 C3 O1 -3.2(3)
C4 N1 C3 C2 -1.03(19)
C18 N1 C3 C2 179.24(15)
C1 C2 C3 O1 -178.01(19)
C15 C2 C3 O1 55.2(2)
C1 C2 C3 N1 -0.57(17)
C15 C2 C3 N1 -127.34(15)
C3 N1 C4 C5 -178.91(17)
C18 N1 C4 C5 0.8(3)
C3 N1 C4 C1 2.38(19)
C18 N1 C4 C1 -177.89(16)
C8 C1 C4 C5 -3.3(2)
C2 C1 C4 C5 178.55(16)
C8 C1 C4 N1 175.47(15)
C2 C1 C4 N1 -2.68(18)
N1 C4 C5 C6 -177.55(17)
C1 C4 C5 C6 1.0(3)
C4 C5 C6 C7 1.3(3)
C5 C6 C7 C8 -1.3(3)
C4 C1 C8 C7 3.2(2)
C2 C1 C8 C7 -179.20(17)
C4 C1 C8 C9 -172.85(15)
C2 C1 C8 C9 4.8(3)
C6 C7 C8 C1 -1.0(3)
C6 C7 C8 C9 175.33(17)
C1 C8 C9 C14 43.8(2)
C7 C8 C9 C14 -132.26(16)
C1 C8 C9 C10 -83.2(2)
C7 C8 C9 C10 100.75(19)
C14 C9 C10 C11 -54.30(18)
C8 C9 C10 C11 72.39(19)
C14 C9 C10 C19 -174.22(14)
C8 C9 C10 C19 -47.5(2)
C14 C9 C10 C20 66.36(19)
C8 C9 C10 C20 -166.96(16)
C19 C10 C11 C12 174.09(15)
C20 C10 C11 C12 -65.6(2)
C9 C10 C11 C12 53.23(19)
C10 C11 C12 C13 -49.1(2)
C11 C12 C13 C14 43.0(2)
C11 C12 C13 C15 -87.34(19)
C12 C13 C14 O2 130.83(17)
C15 C13 C14 O2 -96.81(19)
C12 C13 C14 C9 -47.2(2)
C15 C13 C14 C9 85.12(18)
C8 C9 C14 O2 105.75(18)
C10 C9 C14 O2 -123.64(18)
C8 C9 C14 C13 -76.16(18)
C10 C9 C14 C13 54.45(19)
C1 C2 C15 C17 -57.88(19)
C3 C2 C15 C17 61.33(19)
C1 C2 C15 C16 -177.28(15)
C3 C2 C15 C16 -58.1(2)
C1 C2 C15 C13 63.62(18)
C3 C2 C15 C13 -177.17(14)
C14 C13 C15 C17 49.64(19)
C12 C13 C15 C17 178.51(15)
C14 C13 C15 C16 167.60(15)
C12 C13 C15 C16 -63.52(19)
C14 C13 C15 C2 -71.70(18)
C12 C13 C15 C2 57.18(19)
C8A C1A C2A C15A 46.2(3)
C4A C1A C2A C15A -133.71(15)
C8A C1A C2A C3A 173.36(17)
C4A C1A C2A C3A -6.56(17)
C4A N1A C3A O1A 178.66(17)
C20A N1A C3A O1A 1.3(3)
C4A N1A C3A C2A -3.13(19)
C20A N1A C3A C2A 179.52(15)
C1A C2A C3A O1A -176.02(18)
C15A C2A C3A O1A -47.0(3)
C1A C2A C3A N1A 5.85(18)
C15A C2A C3A N1A 134.82(16)
C8A C1A C4A C5A 4.1(2)
C2A C1A C4A C5A -175.97(15)
C8A C1A C4A N1A -174.76(14)
C2A C1A C4A N1A 5.18(17)
C3A N1A C4A C5A 179.89(16)
C20A N1A C4A C5A -2.8(3)
C3A N1A C4A C1A -1.30(19)
C20A N1A C4A C1A 176.02(15)
C1A C4A C5A C6A -1.3(2)
N1A C4A C5A C6A 177.36(16)
C4A C5A C6A C7A -2.1(3)
C5A C6A C7A C8A 2.7(3)
C4A C1A C8A C7A -3.4(2)
C2A C1A C8A C7A 176.68(16)
C4A C1A C8A C9A 174.01(14)
C2A C1A C8A C9A -5.9(3)
C6A C7A C8A C1A 0.2(3)
C6A C7A C8A C9A -177.44(16)
C1A C8A C9A C14A -39.4(2)
C7A C8A C9A C14A 137.98(15)
C1A C8A C9A C10A 86.3(2)
C7A C8A C9A C10A -96.27(18)
C14A C9A C10A C11A 56.33(17)
C8A C9A C10A C11A -70.21(18)
C14A C9A C10A C18A 176.79(14)
C8A C9A C10A C18A 50.25(19)
C14A C9A C10A C19A -63.94(17)
C8A C9A C10A C19A 169.52(14)
C18A C10A C11A C12A -176.65(15)
C19A C10A C11A C12A 63.26(19)
C9A C10A C11A C12A -55.46(19)
C10A C11A C12A C13A 49.8(2)
C11A C12A C13A C14A -42.1(2)
C11A C12A C13A C15A 88.34(19)
C12A C13A C14A O2A -131.19(17)
C15A C13A C14A O2A 96.71(19)
C12A C13A C14A C9A 46.33(19)
C15A C13A C14A C9A -85.78(18)
C8A C9A C14A O2A -108.24(17)
C10A C9A C14A O2A 122.51(17)
C8A C9A C14A C13A 74.24(18)
C10A C9A C14A C13A -55.02(19)
C1A C2A C15A C17A -178.71(15)
C3A C2A C15A C17A 60.6(2)
C1A C2A C15A C16A 61.27(19)
C3A C2A C15A C16A -59.4(2)
C1A C2A C15A C13A -59.4(2)
C3A C2A C15A C13A 179.99(15)
C14A C13A C15A C17A -167.51(15)
C12A C13A C15A C17A 63.71(19)
C14A C13A C15A C2A 70.70(18)
C12A C13A C15A C2A -58.1(2)
C14A C13A C15A C16A -50.02(19)
C12A C13A C15A C16A -178.80(15)
